data_1563556
loop_
_publ_author_name
'Mei, Dajiang'
'Lin, Zheshuai'
'Bai, Lei'
'Yao, Jiyong'
'Fu, Peizhen'
'Wu, Yicheng'

_publ_section_title
;
 KBiMS4 (M=Si, Ge): Synthesis, structure, and electronic structure
;
_journal_issue 7
_journal_name_full 'Journal of Solid State Chemistry'
_journal_page_first 1640
_journal_page_last 1644
_journal_paper_doi 10.1016/j.jssc.2010.05.003
_journal_volume 183
_journal_year 2010
_chemical_formula_sum 'Bi K S4 Si'
_chemical_formula_weight 404.41
_space_group_IT_number 14
_space_group_name_Hall '-P 2ybc'
_space_group_name_H-M_alt 'P 1 21/c 1'
_symmetry_cell_setting monoclinic
_symmetry_space_group_name_H-M 'P 1 21/c 1'
_atom_sites_solution_hydrogens none
_atom_sites_solution_primary direct
_atom_sites_solution_secondary difmap
_audit_creation_method SHELXL-97
_cell_angle_alpha 90.00
_cell_angle_beta 108.14(3)
_cell_angle_gamma 90.00
_cell_formula_units_Z 4
_cell_length_a 6.4769(13)
_cell_length_b 6.7371(13)
_cell_length_c 17.168(4)
_cell_measurement_temperature 93(2)
_cell_volume 711.9(3)
_computing_cell_refinement 'CrystalClear (Rigaku Inc., 2008)'
_computing_data_collection 'CrystalClear (Rigaku Inc., 2008)'
_computing_data_reduction 'CrystalClear (Rigaku Inc., 2008)'
_computing_molecular_graphics 'SHELXL-97 (Sheldrick, 1997)'
_computing_publication_material 'SHELXL-97 (Sheldrick, 1997)'
_computing_structure_refinement 'SHELXL-97 (Sheldrick, 1997)'
_computing_structure_solution 'SHELXS-97 (Sheldrick, 1990)'
_diffrn_ambient_temperature 93
_diffrn_detector_area_resol_mean 28.5714
_diffrn_measured_fraction_theta_full 0.993
_diffrn_measured_fraction_theta_max 0.993
_diffrn_measurement_device_type 'Rigaku AFC10 diffractometer'
_diffrn_measurement_method dtprofit.ref
_diffrn_radiation_monochromator 'Graphite Monochromator'
_diffrn_radiation_source 'Rotating Anode'
_diffrn_radiation_type MoK\a
_diffrn_radiation_wavelength 0.71073
_diffrn_reflns_av_R_equivalents 0.0273
_diffrn_reflns_av_sigmaI/netI 0.0278
_diffrn_reflns_limit_h_max 8
_diffrn_reflns_limit_h_min -8
_diffrn_reflns_limit_k_max 8
_diffrn_reflns_limit_k_min -8
_diffrn_reflns_limit_l_max 16
_diffrn_reflns_limit_l_min -22
_diffrn_reflns_number 5507
_diffrn_reflns_theta_full 27.48
_diffrn_reflns_theta_max 27.48
_diffrn_reflns_theta_min 3.27
_diffrn_standards_decay_% none
_diffrn_standards_interval_count none
_diffrn_standards_interval_time none
_diffrn_standards_number none
_exptl_absorpt_coefficient_mu 26.570
_exptl_absorpt_correction_T_max 0.6730
_exptl_absorpt_correction_T_min 0.3214
_exptl_absorpt_correction_type numerical
_exptl_absorpt_process_details 'CrystalClear (Rigaku Inc., 2008)'
_exptl_crystal_colour Red
_exptl_crystal_density_diffrn 3.773
_exptl_crystal_density_method 'not measured'
_exptl_crystal_description Block
_exptl_crystal_F_000 720
_exptl_crystal_size_max 0.20
_exptl_crystal_size_mid 0.15
_exptl_crystal_size_min 0.07
_refine_diff_density_max 0.864
_refine_diff_density_min -0.746
_refine_diff_density_rms '0.163 ========================================================='
_refine_ls_extinction_coef 0.00036(6)
_refine_ls_extinction_expression Fc^*^=kFc[1+0.001xFc^2^\l^3^/sin(2\q)]^-1/4^
_refine_ls_extinction_method SHELXL
_refine_ls_goodness_of_fit_ref 0.991
_refine_ls_hydrogen_treatment none
_refine_ls_matrix_type full
_refine_ls_number_parameters 65
_refine_ls_number_reflns 1617
_refine_ls_number_restraints 0
_refine_ls_restrained_S_all 0.991
_refine_ls_R_factor_all 0.0185
_refine_ls_R_factor_gt 0.0147
_refine_ls_shift/su_max 0.002
_refine_ls_shift/su_mean 0.000
_refine_ls_structure_factor_coef Fsqd
_refine_ls_weighting_details 'calc w=1/[\s^2^(Fo^2^)+(0.0080P)^2^+0.0000P] where P=(Fo^2^+2Fc^2^)/3'
_refine_ls_weighting_scheme calc
_refine_ls_wR_factor_gt 0.0274
_refine_ls_wR_factor_ref 0.0281
_reflns_number_gt 1477
_reflns_number_total 1617
_reflns_threshold_expression >2sigma(I)
_cod_data_source_file JSSC-2010-183-1640.cif
_cod_data_source_block KBiSiS4
_cod_depositor_comments
;
The following automatic conversions were performed:

data item '_exptl_crystal_density_meas' value 'none' was changed to
'?' -- the value is perceived as not measured.

Automatic conversion script
Id: cif_fix_values 8369 2020-08-20 11:38:08Z andrius 
;
_cod_original_sg_symbol_H-M P21/c
_cod_database_code 1563556

loop_
_symmetry_equiv_pos_as_xyz
'x, y, z'
'-x, y+1/2, -z+1/2'
'-x, -y, -z'
'x, -y-1/2, z-1/2'

loop_
_atom_site_label
_atom_site_type_symbol
_atom_site_fract_x
_atom_site_fract_y
_atom_site_fract_z
_atom_site_U_iso_or_equiv
_atom_site_adp_type
_atom_site_occupancy
_atom_site_symmetry_multiplicity
_atom_site_calc_flag
_atom_site_refinement_flags
_atom_site_disorder_assembly
_atom_site_disorder_group
K K 0.21028(13) 0.74518(12) 0.96350(5) 0.01060(18) Uani 1 1 d . . .
Bi Bi 0.73492(2) 0.18058(2) 0.781160(8) 0.00508(5) Uani 1 1 d . . .
Si Si 0.29847(16) 0.26957(15) 0.84677(6) 0.0049(2) Uani 1 1 d . . .
S1 S 0.49453(13) 0.01032(13) 0.86274(5) 0.00631(18) Uani 1 1 d . . .
S2 S 0.08739(14) 0.24036(14) 0.91834(6) 0.00726(19) Uani 1 1 d . . .
S3 S 0.51388(14) 0.51006(14) 0.87375(5) 0.00720(19) Uani 1 1 d . . .
S4 S 0.10759(14) 0.31249(13) 0.72050(5) 0.00605(18) Uani 1 1 d . . .

loop_
_atom_site_aniso_label
_atom_site_aniso_U_11
_atom_site_aniso_U_22
_atom_site_aniso_U_33
_atom_site_aniso_U_23
_atom_site_aniso_U_13
_atom_site_aniso_U_12
K 0.0133(4) 0.0126(4) 0.0065(4) 0.0009(3) 0.0039(3) 0.0027(3)
Bi 0.00475(7) 0.00548(7) 0.00550(8) -0.00030(6) 0.00229(5) -0.00028(6)
Si 0.0052(5) 0.0050(5) 0.0049(5) -0.0006(4) 0.0020(4) 0.0002(4)
S1 0.0071(4) 0.0044(5) 0.0087(5) 0.0012(4) 0.0043(3) 0.0003(3)
S2 0.0060(4) 0.0117(5) 0.0052(5) -0.0009(4) 0.0033(4) -0.0008(4)
S3 0.0074(4) 0.0061(5) 0.0075(4) 0.0002(4) 0.0014(3) -0.0017(4)
S4 0.0066(4) 0.0076(4) 0.0041(4) -0.0002(4) 0.0020(3) -0.0019(4)

loop_
_atom_type_symbol
_atom_type_description
_atom_type_scat_dispersion_real
_atom_type_scat_dispersion_imag
_atom_type_scat_source
Bi Bi -4.1077 10.2566 'International Tables Vol C Tables 4.2.6.8 and 6.1.1.4'
K K 0.2009 0.2494 'International Tables Vol C Tables 4.2.6.8 and 6.1.1.4'
S S 0.1246 0.1234 'International Tables Vol C Tables 4.2.6.8 and 6.1.1.4'
Si Si 0.0817 0.0704 'International Tables Vol C Tables 4.2.6.8 and 6.1.1.4'

loop_
_geom_angle_atom_site_label_1
_geom_angle_atom_site_label_2
_geom_angle_atom_site_label_3
_geom_angle
_geom_angle_site_symmetry_1
_geom_angle_site_symmetry_3
S2 K S4 106.84(4) 3_567 2_556
S2 K S3 152.07(4) 3_567 .
S4 K S3 84.28(3) 2_556 .
S2 K S3 75.72(3) 3_567 3_667
S4 K S3 156.61(4) 2_556 3_667
S3 K S3 84.24(3) . 3_667
S2 K S1 146.49(4) 3_567 1_565
S4 K S1 73.08(3) 2_556 1_565
S3 K S1 60.86(3) . 1_565
S3 K S1 117.99(3) 3_667 1_565
S2 K S1 73.54(3) 3_567 3_667
S4 K S1 143.14(4) 2_556 3_667
S3 K S1 112.96(4) . 3_667
S3 K S1 60.24(3) 3_667 3_667
S1 K S1 86.94(3) 1_565 3_667
S2 K S2 88.33(3) 3_567 1_565
S4 K S2 67.19(3) 2_556 1_565
S3 K S2 119.52(3) . 1_565
S3 K S2 136.01(3) 3_667 1_565
S1 K S2 60.18(3) 1_565 1_565
S1 K S2 76.03(3) 3_667 1_565
S2 K S2 91.69(3) 3_567 .
S4 K S2 83.59(3) 2_556 .
S3 K S2 63.60(3) . .
S3 K S2 73.05(3) 3_667 .
S1 K S2 121.08(3) 1_565 .
S1 K S2 133.07(3) 3_667 .
S2 K S2 149.38(4) 1_565 .
S2 K Si 88.07(3) 3_567 3_667
S4 K Si 163.40(3) 2_556 3_667
S3 K Si 85.69(3) . 3_667
S3 K Si 33.54(3) 3_667 3_667
S1 K Si 90.48(3) 1_565 3_667
S1 K Si 33.88(3) 3_667 3_667
S2 K Si 106.95(3) 1_565 3_667
S2 K Si 103.66(3) . 3_667
S2 K Si 124.14(3) 3_567 .
S4 K Si 76.33(3) 2_556 .
S3 K Si 32.33(2) . .
S3 K Si 83.10(3) 3_667 .
S1 K Si 88.92(3) 1_565 .
S1 K Si 135.17(3) 3_667 .
S2 K Si 137.25(3) 1_565 .
S2 K Si 32.46(2) . .
Si K Si 101.64(3) 3_667 .
S2 K Bi 39.57(3) 3_567 3_667
S4 K Bi 143.64(3) 2_556 3_667
S3 K Bi 131.70(3) . 3_667
S3 K Bi 49.26(2) 3_667 3_667
S1 K Bi 124.73(3) 1_565 3_667
S1 K Bi 38.00(2) 3_667 3_667
S2 K Bi 93.23(3) 1_565 3_667
S2 K Bi 106.07(3) . 3_667
Si K Bi 49.22(3) 3_667 3_667
Si K Bi 129.49(3) . 3_667
S2 K Bi 149.41(3) 3_567 2_656
S4 K Bi 44.42(2) 2_556 2_656
S3 K Bi 41.59(2) . 2_656
S3 K Bi 125.57(3) 3_667 2_656
S1 K Bi 48.75(2) 1_565 2_656
S1 K Bi 134.35(3) 3_667 2_656
S2 K Bi 87.84(2) 1_565 2_656
S2 K Bi 76.79(2) . 2_656
Si K Bi 122.01(3) 3_667 2_656
Si K Bi 49.785(19) . 2_656
Bi K Bi 171.02(2) 3_667 2_656
S1 Bi S4 83.90(3) . 2_646
S1 Bi S2 94.48(3) . 1_655
S4 Bi S2 85.85(3) 2_646 1_655
S1 Bi S3 93.62(3) . 2_646
S4 Bi S3 74.18(3) 2_646 2_646
S2 Bi S3 157.49(3) 1_655 2_646
S1 Bi S4 164.50(3) . 1_655
S4 Bi S4 85.508(19) 2_646 1_655
S2 Bi S4 73.45(3) 1_655 1_655
S3 Bi S4 94.34(3) 2_646 1_655
S1 Bi K 52.48(3) . 3_667
S4 Bi K 101.91(2) 2_646 3_667
S2 Bi K 47.91(3) 1_655 3_667
S3 Bi K 145.93(2) 2_646 3_667
S4 Bi K 119.37(3) 1_655 3_667
S1 Bi K 142.22(3) . 2_646
S4 Bi K 86.37(2) 2_646 2_646
S2 Bi K 121.12(3) 1_655 2_646
S3 Bi K 48.63(2) 2_646 2_646
S4 Bi K 47.78(3) 1_655 2_646
K Bi K 164.695(14) 3_667 2_646
S3 Si S2 116.79(6) . .
S3 Si S1 106.08(6) . .
S2 Si S1 108.49(6) . .
S3 Si S4 104.65(6) . .
S2 Si S4 108.97(6) . .
S1 Si S4 111.87(6) . .
S3 Si K 60.37(4) . 3_667
S2 Si K 91.14(5) . 3_667
S1 Si K 63.81(4) . 3_667
S4 Si K 159.36(5) . 3_667
S3 Si K 56.41(4) . .
S2 Si K 63.54(4) . .
S1 Si K 141.52(5) . .
S4 Si K 106.01(4) . .
K Si K 78.36(3) 3_667 .
Si S1 Bi 90.11(4) . .
Si S1 K 95.79(4) . 1_545
Bi S1 K 173.83(4) . 1_545
Si S1 K 82.31(5) . 3_667
Bi S1 K 89.52(3) . 3_667
K S1 K 93.06(3) 1_545 3_667
Si S2 Bi 91.75(5) . 1_455
Si S2 K 172.20(5) . 3_567
Bi S2 K 92.51(3) 1_455 3_567
Si S2 K 94.29(4) . 1_545
Bi S2 K 97.03(3) 1_455 1_545
K S2 K 91.67(3) 3_567 1_545
Si S2 K 83.99(4) . .
Bi S2 K 113.57(3) 1_455 .
K S2 K 88.31(3) 3_567 .
K S2 K 149.38(4) 1_545 .
Si S3 Bi 87.80(4) . 2_656
Si S3 K 91.27(4) . .
Bi S3 K 89.78(3) 2_656 .
Si S3 K 86.09(5) . 3_667
Bi S3 K 171.83(4) 2_656 3_667
K S3 K 95.76(3) . 3_667
Si S4 Bi 91.93(4) . 2_656
Si S4 Bi 83.36(4) . 1_455
Bi S4 Bi 128.14(3) 2_656 1_455
Si S4 K 163.58(5) . 2_546
Bi S4 K 104.39(3) 2_656 2_546
Bi S4 K 87.80(3) 1_455 2_546

loop_
_geom_bond_atom_site_label_1
_geom_bond_atom_site_label_2
_geom_bond_distance
_geom_bond_site_symmetry_2
K S2 3.2058(14) 3_567
K S4 3.2208(17) 2_556
K S3 3.2614(13) .
K S3 3.2935(15) 3_667
K S1 3.3994(13) 1_565
K S1 3.4228(15) 3_667
K S2 3.4612(14) 1_565
K S2 3.5239(14) .
K Si 3.7802(19) 3_667
K Si 3.9144(14) .
K Bi 4.3155(13) 3_667
K Bi 4.3459(13) 2_656
Bi S1 2.6570(10) .
Bi S4 2.6850(10) 2_646
Bi S2 2.7518(14) 1_655
Bi S3 2.8846(13) 2_646
Bi S4 3.0439(11) 1_655
Bi K 4.3155(13) 3_667
Bi K 4.3459(13) 2_646
Si S3 2.0937(14) .
Si S2 2.1127(14) .
Si S1 2.1264(13) .
Si S4 2.1546(15) .
Si K 3.7802(19) 3_667
S1 K 3.3994(13) 1_545
S1 K 3.4228(16) 3_667
S2 Bi 2.7518(14) 1_455
S2 K 3.2058(14) 3_567
S2 K 3.4612(14) 1_545
S3 Bi 2.8846(13) 2_656
S3 K 3.2935(15) 3_667
S4 Bi 2.6850(10) 2_656
S4 Bi 3.0439(11) 1_455
S4 K 3.2208(17) 2_546
